data_7130825
loop_
_publ_author_name
'Bawari, Deependra'
'Volodarsky , Solomon'
'Ginzburg, Yael'
'Jaiswal, Kuldeep'
'Joshi, Pooja'
'Dobrovetsky, Roman'

_publ_section_title
;
 Intramolecular C&#x2212;N Bond Activation by Geometrically Constrained
 PIII-Centre
;
_journal_name_full 'Chemical Communications'
_journal_paper_doi 10.1039/D2CC04359A
_journal_year 2022
_chemical_formula_moiety 'C31 H45 N2 O3 P, 0.5(C6 H14)'
_chemical_formula_sum 'C34 H52 N2 O3 P'
_chemical_formula_weight 567.74
_space_group_crystal_system monoclinic
_space_group_IT_number 14
_space_group_name_Hall '-P 2ybc'
_space_group_name_H-M_alt 'P 1 21/c 1'
_atom_sites_solution_hydrogens geom
_atom_sites_solution_primary direct
_atom_sites_solution_secondary difmap
_audit_creation_method SHELXL-2018/1
_audit_update_record
;
2021-07-19 deposited with the CCDC.	2022-10-05 downloaded from the CCDC.
;
_cell_angle_alpha 90
_cell_angle_beta 98.6310(10)
_cell_angle_gamma 90
_cell_formula_units_Z 4
_cell_length_a 18.2720(6)
_cell_length_b 16.6838(5)
_cell_length_c 10.9853(4)
_cell_measurement_reflns_used 27461
_cell_measurement_temperature 110(2)
_cell_measurement_theta_max 28.330
_cell_measurement_theta_min 1.661
_cell_volume 3310.90(19)
_computing_cell_refinement 'Saint, Bruker-AXS'
_computing_data_collection 'Apex2, Bruker-AXS'
_computing_data_reduction 'Saint, Bruker-AXS'
_computing_structure_refinement 'SHELXL-2018/1 (Sheldrick, 2018)'
_computing_structure_solution 'SHELXT 2014/4 (Sheldrick, 2014)'
_diffrn_ambient_temperature 110(2)
_diffrn_detector_area_resol_mean 1.75
_diffrn_measured_fraction_theta_full 1.000
_diffrn_measured_fraction_theta_max 0.997
_diffrn_measurement_device_type 'ApexDuo, Bruker-AXS'
_diffrn_measurement_method '0.5 deg. \f scans'
_diffrn_radiation_type MoK\a
_diffrn_radiation_wavelength 0.71073
_diffrn_reflns_av_R_equivalents 0.0308
_diffrn_reflns_av_unetI/netI 0.0354
_diffrn_reflns_Laue_measured_fraction_full 1.000
_diffrn_reflns_Laue_measured_fraction_max 0.997
_diffrn_reflns_limit_h_max 22
_diffrn_reflns_limit_h_min -24
_diffrn_reflns_limit_k_max 15
_diffrn_reflns_limit_k_min -22
_diffrn_reflns_limit_l_max 14
_diffrn_reflns_limit_l_min -12
_diffrn_reflns_number 27461
_diffrn_reflns_point_group_measured_fraction_full 1.000
_diffrn_reflns_point_group_measured_fraction_max 0.997
_diffrn_reflns_theta_full 25.242
_diffrn_reflns_theta_max 28.330
_diffrn_reflns_theta_min 1.661
_diffrn_source 'ImuS micro focus'
_exptl_absorpt_coefficient_mu 0.117
_exptl_absorpt_correction_T_max 0.987
_exptl_absorpt_correction_T_min 0.983
_exptl_absorpt_correction_type multi-scan
_exptl_absorpt_process_details 'Sadabs, Bruker-AXS'
_exptl_crystal_colour colorless
_exptl_crystal_density_diffrn 1.139
_exptl_crystal_description rhomb
_exptl_crystal_F_000 1236
_exptl_crystal_size_max 0.257
_exptl_crystal_size_mid 0.119
_exptl_crystal_size_min 0.108
_refine_diff_density_max 0.307
_refine_diff_density_min -0.323
_refine_diff_density_rms 0.049
_refine_ls_extinction_method none
_refine_ls_goodness_of_fit_ref 1.042
_refine_ls_hydrogen_treatment constr
_refine_ls_matrix_type full
_refine_ls_number_parameters 374
_refine_ls_number_reflns 8249
_refine_ls_number_restraints 0
_refine_ls_restrained_S_all 1.042
_refine_ls_R_factor_all 0.0547
_refine_ls_R_factor_gt 0.0410
_refine_ls_shift/su_max 0.001
_refine_ls_shift/su_mean 0.000
_refine_ls_structure_factor_coef Fsqd
_refine_ls_weighting_details 'w=1/[\s^2^(Fo^2^)+(0.0440P)^2^+1.5608P] where P=(Fo^2^+2Fc^2^)/3'
_refine_ls_weighting_scheme calc
_refine_ls_wR_factor_gt 0.0991
_refine_ls_wR_factor_ref 0.1066
_reflns_Friedel_coverage 0.000
_reflns_number_gt 6654
_reflns_number_total 8249
_reflns_threshold_expression 'I > 2\s(I)'
_cod_data_source_file d2cc04359a2.cif
_cod_data_source_block rom27
_cod_depositor_comments
;
The following automatic conversions were performed:

data item '_atom_sites_solution_secondary' value 'diffmap' was
changed to 'difmap'.

Automatic conversion script
Id: cif_fix_values 7556 2019-12-06 15:28:31Z antanas 
;
_cod_original_sg_symbol_H-M 'P 21/c'
_cod_database_code 7130825
_shelx_shelxl_version_number 2018/1
_shelx_space_group_comment
;
The symmetry employed for this shelxl refinement is uniquely defined
by the following loop, which should always be used as a source of
symmetry information in preference to the above space-group names.
They are only intended as comments.
;
_shelx_estimated_absorpt_t_min 0.971
_shelx_estimated_absorpt_t_max 0.987

loop_
_space_group_symop_operation_xyz
'x, y, z'
'-x, y+1/2, -z+1/2'
'-x, -y, -z'
'x, -y-1/2, z-1/2'

loop_
_atom_site_label
_atom_site_type_symbol
_atom_site_fract_x
_atom_site_fract_y
_atom_site_fract_z
_atom_site_U_iso_or_equiv
_atom_site_adp_type
_atom_site_occupancy
_atom_site_site_symmetry_order
_atom_site_calc_flag
_atom_site_refinement_flags_posn
_atom_site_refinement_flags_adp
_atom_site_refinement_flags_occupancy
_atom_site_disorder_assembly
_atom_site_disorder_group
P1 P 0.23901(2) 0.45419(2) 0.60320(3) 0.01324(8) Uani 1 1 d . . . . .
O2 O 0.29846(5) 0.51811(5) 0.67590(8) 0.01450(19) Uani 1 1 d . . . . .
C3 C 0.26561(7) 0.57161(7) 0.75005(11) 0.0129(2) Uani 1 1 d . . . . .
C4 C 0.30383(7) 0.62608(8) 0.83174(12) 0.0141(3) Uani 1 1 d . . . . .
C5 C 0.38825(7) 0.63322(9) 0.84899(13) 0.0198(3) Uani 1 1 d . . . . .
C6 C 0.42419(8) 0.55203(10) 0.88674(16) 0.0293(4) Uani 1 1 d . . . . .
H6A H 0.408889 0.512513 0.821900 0.044 Uiso 1 1 calc R U . . .
H6B H 0.408451 0.534101 0.963731 0.044 Uiso 1 1 calc R U . . .
H6C H 0.478186 0.557629 0.898707 0.044 Uiso 1 1 calc R U . . .
C7 C 0.41697(9) 0.69462(10) 0.94874(16) 0.0306(4) Uani 1 1 d . . . . .
H7A H 0.471064 0.697593 0.957160 0.046 Uiso 1 1 calc R U . . .
H7B H 0.402469 0.678137 1.027359 0.046 Uiso 1 1 calc R U . . .
H7C H 0.395740 0.747357 0.925438 0.046 Uiso 1 1 calc R U . . .
C8 C 0.41059(9) 0.66151(10) 0.72668(16) 0.0301(4) Uani 1 1 d . . . . .
H8A H 0.393428 0.622547 0.661899 0.045 Uiso 1 1 calc R U . . .
H8B H 0.464586 0.666239 0.735574 0.045 Uiso 1 1 calc R U . . .
H8C H 0.387996 0.713799 0.704544 0.045 Uiso 1 1 calc R U . . .
C9 C 0.25909(7) 0.67522(8) 0.89281(12) 0.0152(3) Uani 1 1 d . . . . .
H9 H 0.282676 0.713366 0.949855 0.018 Uiso 1 1 calc R U . . .
C10 C 0.18182(7) 0.67166(7) 0.87508(12) 0.0143(3) Uani 1 1 d . . . . .
C11 C 0.13923(8) 0.72890(8) 0.94868(13) 0.0179(3) Uani 1 1 d . . . . .
C12 C 0.05575(9) 0.71708(11) 0.91921(19) 0.0382(4) Uani 1 1 d . . . . .
H12A H 0.039400 0.727642 0.831596 0.057 Uiso 1 1 calc R U . . .
H12B H 0.030866 0.754193 0.968748 0.057 Uiso 1 1 calc R U . . .
H12C H 0.043302 0.661820 0.938343 0.057 Uiso 1 1 calc R U . . .
C13 C 0.15676(10) 0.81627(9) 0.92146(15) 0.0295(4) Uani 1 1 d . . . . .
H13A H 0.140761 0.827515 0.833955 0.044 Uiso 1 1 calc R U . . .
H13B H 0.210190 0.825357 0.941707 0.044 Uiso 1 1 calc R U . . .
H13C H 0.130545 0.851854 0.971312 0.044 Uiso 1 1 calc R U . . .
C14 C 0.16183(11) 0.71347(10) 1.08653(14) 0.0349(4) Uani 1 1 d . . . . .
H14A H 0.151011 0.657650 1.105137 0.052 Uiso 1 1 calc R U . . .
H14B H 0.133988 0.749312 1.133433 0.052 Uiso 1 1 calc R U . . .
H14C H 0.214953 0.723580 1.109285 0.052 Uiso 1 1 calc R U . . .
C15 C 0.14588(7) 0.61634(8) 0.79059(12) 0.0145(3) Uani 1 1 d . . . . .
H15 H 0.093401 0.612887 0.776060 0.017 Uiso 1 1 calc R U . . .
C16 C 0.18892(7) 0.56664(7) 0.72854(11) 0.0129(2) Uani 1 1 d . . . . .
N17 N 0.16646(6) 0.50950(6) 0.63568(10) 0.0146(2) Uani 1 1 d . . . . .
C18 C 0.08924(7) 0.48679(8) 0.59696(13) 0.0183(3) Uani 1 1 d . . . . .
H18A H 0.076362 0.495042 0.507048 0.022 Uiso 1 1 calc R U . . .
H18B H 0.056933 0.521957 0.638373 0.022 Uiso 1 1 calc R U . . .
C19 C 0.07470(7) 0.39948(8) 0.62753(13) 0.0168(3) Uani 1 1 d . . . . .
H19A H 0.089805 0.390383 0.716817 0.020 Uiso 1 1 calc R U . . .
H19B H 0.021045 0.388179 0.607618 0.020 Uiso 1 1 calc R U . . .
N20 N 0.11592(6) 0.34438(6) 0.55758(10) 0.0145(2) Uani 1 1 d . . . . .
C21 C 0.09228(7) 0.33584(8) 0.43423(13) 0.0174(3) Uani 1 1 d . . . . .
H21 H 0.118405 0.299657 0.389631 0.021 Uiso 1 1 calc R U . . .
O22 O 0.03967(6) 0.37181(6) 0.37781(9) 0.0230(2) Uani 1 1 d . . . . .
C23 C 0.16385(7) 0.28398(8) 0.61918(12) 0.0137(2) Uani 1 1 d . . . . .
C24 C 0.14434(7) 0.20359(8) 0.60074(12) 0.0154(3) Uani 1 1 d . . . . .
H24 H 0.099303 0.190078 0.549837 0.019 Uiso 1 1 calc R U . . .
C25 C 0.18990(7) 0.14305(8) 0.65582(12) 0.0151(3) Uani 1 1 d . . . . .
C26 C 0.17263(8) 0.05387(8) 0.63270(13) 0.0177(3) Uani 1 1 d . . . . .
C27 C 0.09366(10) 0.04031(10) 0.5679(2) 0.0403(5) Uani 1 1 d . . . . .
H27A H 0.087762 0.064590 0.485815 0.060 Uiso 1 1 calc R U . . .
H27B H 0.058675 0.064997 0.616156 0.060 Uiso 1 1 calc R U . . .
H27C H 0.083847 -0.017359 0.560276 0.060 Uiso 1 1 calc R U . . .
C28 C 0.22708(10) 0.02046(9) 0.55249(15) 0.0290(4) Uani 1 1 d . . . . .
H28A H 0.218986 0.046883 0.471911 0.043 Uiso 1 1 calc R U . . .
H28B H 0.219263 -0.037368 0.541619 0.043 Uiso 1 1 calc R U . . .
H28C H 0.277879 0.030467 0.592543 0.043 Uiso 1 1 calc R U . . .
C29 C 0.18181(10) 0.00799(9) 0.75490(14) 0.0288(4) Uani 1 1 d . . . . .
H29A H 0.172189 -0.049100 0.738708 0.043 Uiso 1 1 calc R U . . .
H29B H 0.146682 0.028770 0.806344 0.043 Uiso 1 1 calc R U . . .
H29C H 0.232434 0.014962 0.797805 0.043 Uiso 1 1 calc R U . . .
C30 C 0.25473(7) 0.16649(8) 0.73174(12) 0.0148(3) Uani 1 1 d . . . . .
H30 H 0.285855 0.125600 0.771179 0.018 Uiso 1 1 calc R U . . .
C31 C 0.27675(7) 0.24590(8) 0.75341(11) 0.0129(2) Uani 1 1 d . . . . .
C32 C 0.35034(7) 0.26679(8) 0.83495(12) 0.0144(3) Uani 1 1 d . . . . .
C33 C 0.39028(8) 0.19094(9) 0.88958(14) 0.0212(3) Uani 1 1 d . . . . .
H33A H 0.401108 0.156087 0.822724 0.032 Uiso 1 1 calc R U . . .
H33B H 0.358533 0.162330 0.939497 0.032 Uiso 1 1 calc R U . . .
H33C H 0.436651 0.206051 0.941360 0.032 Uiso 1 1 calc R U . . .
C34 C 0.40223(7) 0.30953(9) 0.75770(13) 0.0200(3) Uani 1 1 d . . . . .
H34A H 0.411412 0.274579 0.689894 0.030 Uiso 1 1 calc R U . . .
H34B H 0.449260 0.321797 0.809823 0.030 Uiso 1 1 calc R U . . .
H34C H 0.379074 0.359409 0.724201 0.030 Uiso 1 1 calc R U . . .
C35 C 0.33651(8) 0.32040(9) 0.94284(13) 0.0208(3) Uani 1 1 d . . . . .
H35A H 0.315638 0.371701 0.910985 0.031 Uiso 1 1 calc R U . . .
H35B H 0.383388 0.329915 0.997050 0.031 Uiso 1 1 calc R U . . .
H35C H 0.301686 0.293793 0.989332 0.031 Uiso 1 1 calc R U . . .
C36 C 0.22934(7) 0.30560(7) 0.69471(11) 0.0126(2) Uani 1 1 d . . . . .
O37 O 0.24640(5) 0.38549(5) 0.71617(8) 0.01431(19) Uani 1 1 d . . . . .
C38 C 0.39793(12) -0.08070(14) 0.76987(18) 0.0486(5) Uani 1 1 d . . . . .
H38A H 0.405586 -0.038878 0.710424 0.073 Uiso 1 1 calc R U . . .
H38B H 0.346550 -0.099420 0.753506 0.073 Uiso 1 1 calc R U . . .
H38C H 0.431407 -0.125676 0.762058 0.073 Uiso 1 1 calc R U . . .
C39 C 0.41366(11) -0.04707(12) 0.89850(17) 0.0407(4) Uani 1 1 d . . . . .
H39A H 0.379072 -0.002181 0.905319 0.049 Uiso 1 1 calc R U . . .
H39B H 0.403388 -0.089143 0.957193 0.049 Uiso 1 1 calc R U . . .
C40 C 0.49160(10) -0.01736(11) 0.93618(16) 0.0346(4) Uani 1 1 d . . . . .
H40A H 0.525999 -0.062495 0.929901 0.042 Uiso 1 1 calc R U . . .
H40B H 0.501929 0.024114 0.876582 0.042 Uiso 1 1 calc R U . . .

loop_
_atom_site_aniso_label
_atom_site_aniso_U_11
_atom_site_aniso_U_22
_atom_site_aniso_U_33
_atom_site_aniso_U_23
_atom_site_aniso_U_13
_atom_site_aniso_U_12
P1 0.01483(16) 0.00987(16) 0.01455(16) -0.00204(12) 0.00066(12) -0.00027(12)
O2 0.0144(4) 0.0111(4) 0.0183(5) -0.0037(4) 0.0037(4) -0.0015(3)
C3 0.0170(6) 0.0084(6) 0.0134(6) -0.0001(5) 0.0028(5) 0.0007(5)
C4 0.0164(6) 0.0102(6) 0.0149(6) 0.0009(5) -0.0005(5) -0.0021(5)
C5 0.0153(6) 0.0185(7) 0.0246(7) -0.0053(6) -0.0002(5) -0.0040(5)
C6 0.0192(7) 0.0273(8) 0.0387(9) -0.0044(7) -0.0050(6) 0.0024(6)
C7 0.0201(7) 0.0315(9) 0.0380(9) -0.0131(7) -0.0029(6) -0.0080(6)
C8 0.0262(8) 0.0302(9) 0.0362(9) -0.0041(7) 0.0118(7) -0.0117(7)
C9 0.0223(7) 0.0093(6) 0.0131(6) -0.0013(5) 0.0001(5) -0.0026(5)
C10 0.0219(6) 0.0081(6) 0.0129(6) 0.0017(5) 0.0026(5) 0.0009(5)
C11 0.0254(7) 0.0103(6) 0.0184(6) -0.0017(5) 0.0046(5) 0.0019(5)
C12 0.0260(8) 0.0319(9) 0.0580(12) -0.0220(9) 0.0107(8) 0.0045(7)
C13 0.0485(10) 0.0121(7) 0.0309(8) -0.0014(6) 0.0155(7) 0.0031(7)
C14 0.0601(12) 0.0270(9) 0.0193(7) 0.0012(6) 0.0121(7) 0.0161(8)
C15 0.0157(6) 0.0104(6) 0.0169(6) 0.0012(5) 0.0008(5) 0.0004(5)
C16 0.0175(6) 0.0076(6) 0.0126(6) 0.0004(4) -0.0011(5) -0.0008(5)
N17 0.0141(5) 0.0098(5) 0.0186(5) -0.0040(4) -0.0020(4) 0.0002(4)
C18 0.0137(6) 0.0134(6) 0.0255(7) -0.0048(5) -0.0041(5) 0.0020(5)
C19 0.0131(6) 0.0142(6) 0.0225(7) -0.0039(5) 0.0011(5) 0.0005(5)
N20 0.0139(5) 0.0098(5) 0.0185(5) -0.0020(4) -0.0017(4) 0.0015(4)
C21 0.0182(6) 0.0131(6) 0.0199(6) -0.0024(5) -0.0008(5) -0.0013(5)
O22 0.0224(5) 0.0197(5) 0.0237(5) -0.0006(4) -0.0067(4) 0.0028(4)
C23 0.0127(6) 0.0118(6) 0.0160(6) 0.0003(5) 0.0006(5) 0.0013(5)
C24 0.0133(6) 0.0132(6) 0.0188(6) -0.0015(5) -0.0006(5) -0.0020(5)
C25 0.0166(6) 0.0105(6) 0.0181(6) -0.0012(5) 0.0028(5) -0.0020(5)
C26 0.0211(7) 0.0094(6) 0.0220(7) -0.0009(5) 0.0010(5) -0.0021(5)
C27 0.0304(9) 0.0139(7) 0.0698(13) -0.0022(8) -0.0148(9) -0.0055(7)
C28 0.0422(9) 0.0151(7) 0.0321(8) -0.0077(6) 0.0137(7) -0.0062(6)
C29 0.0475(10) 0.0145(7) 0.0261(8) -0.0005(6) 0.0112(7) -0.0067(7)
C30 0.0166(6) 0.0119(6) 0.0158(6) 0.0011(5) 0.0020(5) 0.0019(5)
C31 0.0131(6) 0.0135(6) 0.0121(6) -0.0009(5) 0.0024(5) 0.0001(5)
C32 0.0133(6) 0.0140(6) 0.0150(6) -0.0004(5) -0.0007(5) 0.0004(5)
C33 0.0172(6) 0.0195(7) 0.0248(7) 0.0010(6) -0.0041(5) 0.0018(5)
C34 0.0150(6) 0.0220(7) 0.0225(7) 0.0013(6) 0.0017(5) -0.0024(5)
C35 0.0222(7) 0.0225(7) 0.0167(7) -0.0051(5) -0.0008(5) 0.0010(6)
C36 0.0140(6) 0.0092(6) 0.0146(6) -0.0017(5) 0.0023(5) -0.0011(5)
O37 0.0168(4) 0.0082(4) 0.0167(4) -0.0012(3) -0.0016(3) -0.0007(3)
C38 0.0483(12) 0.0567(13) 0.0402(11) -0.0041(10) 0.0046(9) 0.0067(10)
C39 0.0478(11) 0.0377(10) 0.0382(10) -0.0014(8) 0.0122(8) 0.0042(8)
C40 0.0423(10) 0.0319(9) 0.0316(9) 0.0028(7) 0.0118(8) 0.0091(8)

loop_
_atom_type_symbol
_atom_type_description
_atom_type_scat_dispersion_real
_atom_type_scat_dispersion_imag
_atom_type_scat_source
C C 0.0033 0.0016 'International Tables Vol C Tables 4.2.6.8 and 6.1.1.4'
H H 0.0000 0.0000 'International Tables Vol C Tables 4.2.6.8 and 6.1.1.4'
N N 0.0061 0.0033 'International Tables Vol C Tables 4.2.6.8 and 6.1.1.4'
O O 0.0106 0.0060 'International Tables Vol C Tables 4.2.6.8 and 6.1.1.4'
P P 0.1023 0.0942 'International Tables Vol C Tables 4.2.6.8 and 6.1.1.4'

loop_
_geom_angle_atom_site_label_1
_geom_angle_atom_site_label_2
_geom_angle_atom_site_label_3
_geom_angle
_geom_angle_site_symmetry_1
_geom_angle_site_symmetry_3
_geom_angle_publ_flag
O2 P1 O37 96.31(5) . . ?
O2 P1 N17 91.45(5) . . ?
O37 P1 N17 101.21(5) . . ?
C3 O2 P1 112.73(8) . . ?
C16 C3 C4 123.08(12) . . ?
C16 C3 O2 111.85(11) . . ?
C4 C3 O2 125.02(11) . . ?
C3 C4 C9 114.83(12) . . ?
C3 C4 C5 122.04(12) . . ?
C9 C4 C5 123.09(11) . . ?
C4 C5 C7 111.77(12) . . ?
C4 C5 C6 110.32(11) . . ?
C7 C5 C6 108.04(12) . . ?
C4 C5 C8 108.11(12) . . ?
C7 C5 C8 108.20(12) . . ?
C6 C5 C8 110.39(13) . . ?
C5 C6 H6A 109.5 . . ?
C5 C6 H6B 109.5 . . ?
H6A C6 H6B 109.5 . . ?
C5 C6 H6C 109.5 . . ?
H6A C6 H6C 109.5 . . ?
H6B C6 H6C 109.5 . . ?
C5 C7 H7A 109.5 . . ?
C5 C7 H7B 109.5 . . ?
H7A C7 H7B 109.5 . . ?
C5 C7 H7C 109.5 . . ?
H7A C7 H7C 109.5 . . ?
H7B C7 H7C 109.5 . . ?
C5 C8 H8A 109.5 . . ?
C5 C8 H8B 109.5 . . ?
H8A C8 H8B 109.5 . . ?
C5 C8 H8C 109.5 . . ?
H8A C8 H8C 109.5 . . ?
H8B C8 H8C 109.5 . . ?
C10 C9 C4 124.02(12) . . ?
C10 C9 H9 118.0 . . ?
C4 C9 H9 118.0 . . ?
C9 C10 C15 118.94(12) . . ?
C9 C10 C11 118.77(11) . . ?
C15 C10 C11 122.30(12) . . ?
C12 C11 C14 107.54(14) . . ?
C12 C11 C13 108.28(13) . . ?
C14 C11 C13 108.66(13) . . ?
C12 C11 C10 112.19(12) . . ?
C14 C11 C10 109.47(11) . . ?
C13 C11 C10 110.58(11) . . ?
C11 C12 H12A 109.5 . . ?
C11 C12 H12B 109.5 . . ?
H12A C12 H12B 109.5 . . ?
C11 C12 H12C 109.5 . . ?
H12A C12 H12C 109.5 . . ?
H12B C12 H12C 109.5 . . ?
C11 C13 H13A 109.5 . . ?
C11 C13 H13B 109.5 . . ?
H13A C13 H13B 109.5 . . ?
C11 C13 H13C 109.5 . . ?
H13A C13 H13C 109.5 . . ?
H13B C13 H13C 109.5 . . ?
C11 C14 H14A 109.5 . . ?
C11 C14 H14B 109.5 . . ?
H14A C14 H14B 109.5 . . ?
C11 C14 H14C 109.5 . . ?
H14A C14 H14C 109.5 . . ?
H14B C14 H14C 109.5 . . ?
C16 C15 C10 118.35(12) . . ?
C16 C15 H15 120.8 . . ?
C10 C15 H15 120.8 . . ?
C3 C16 C15 120.78(12) . . ?
C3 C16 N17 109.88(11) . . ?
C15 C16 N17 129.27(12) . . ?
C16 N17 C18 123.29(11) . . ?
C16 N17 P1 111.57(8) . . ?
C18 N17 P1 123.27(9) . . ?
N17 C18 C19 112.06(11) . . ?
N17 C18 H18A 109.2 . . ?
C19 C18 H18A 109.2 . . ?
N17 C18 H18B 109.2 . . ?
C19 C18 H18B 109.2 . . ?
H18A C18 H18B 107.9 . . ?
N20 C19 C18 111.14(11) . . ?
N20 C19 H19A 109.4 . . ?
C18 C19 H19A 109.4 . . ?
N20 C19 H19B 109.4 . . ?
C18 C19 H19B 109.4 . . ?
H19A C19 H19B 108.0 . . ?
C21 N20 C23 118.28(11) . . ?
C21 N20 C19 118.12(11) . . ?
C23 N20 C19 120.98(11) . . ?
O22 C21 N20 124.05(13) . . ?
O22 C21 H21 118.0 . . ?
N20 C21 H21 118.0 . . ?
C24 C23 C36 120.79(12) . . ?
C24 C23 N20 118.80(11) . . ?
C36 C23 N20 120.40(11) . . ?
C25 C24 C23 120.85(12) . . ?
C25 C24 H24 119.6 . . ?
C23 C24 H24 119.6 . . ?
C24 C25 C30 117.09(12) . . ?
C24 C25 C26 122.57(12) . . ?
C30 C25 C26 120.31(12) . . ?
C27 C26 C28 109.18(13) . . ?
C27 C26 C29 107.80(13) . . ?
C28 C26 C29 109.11(12) . . ?
C27 C26 C25 112.17(11) . . ?
C28 C26 C25 108.26(11) . . ?
C29 C26 C25 110.28(11) . . ?
C26 C27 H27A 109.5 . . ?
C26 C27 H27B 109.5 . . ?
H27A C27 H27B 109.5 . . ?
C26 C27 H27C 109.5 . . ?
H27A C27 H27C 109.5 . . ?
H27B C27 H27C 109.5 . . ?
C26 C28 H28A 109.5 . . ?
C26 C28 H28B 109.5 . . ?
H28A C28 H28B 109.5 . . ?
C26 C28 H28C 109.5 . . ?
H28A C28 H28C 109.5 . . ?
H28B C28 H28C 109.5 . . ?
C26 C29 H29A 109.5 . . ?
C26 C29 H29B 109.5 . . ?
H29A C29 H29B 109.5 . . ?
C26 C29 H29C 109.5 . . ?
H29A C29 H29C 109.5 . . ?
H29B C29 H29C 109.5 . . ?
C31 C30 C25 124.35(12) . . ?
C31 C30 H30 117.8 . . ?
C25 C30 H30 117.8 . . ?
C30 C31 C36 116.81(11) . . ?
C30 C31 C32 121.24(11) . . ?
C36 C31 C32 121.92(11) . . ?
C35 C32 C33 107.55(11) . . ?
C35 C32 C34 110.00(11) . . ?
C33 C32 C34 107.51(11) . . ?
C35 C32 C31 110.51(11) . . ?
C33 C32 C31 111.27(11) . . ?
C34 C32 C31 109.92(10) . . ?
C32 C33 H33A 109.5 . . ?
C32 C33 H33B 109.5 . . ?
H33A C33 H33B 109.5 . . ?
C32 C33 H33C 109.5 . . ?
H33A C33 H33C 109.5 . . ?
H33B C33 H33C 109.5 . . ?
C32 C34 H34A 109.5 . . ?
C32 C34 H34B 109.5 . . ?
H34A C34 H34B 109.5 . . ?
C32 C34 H34C 109.5 . . ?
H34A C34 H34C 109.5 . . ?
H34B C34 H34C 109.5 . . ?
C32 C35 H35A 109.5 . . ?
C32 C35 H35B 109.5 . . ?
H35A C35 H35B 109.5 . . ?
C32 C35 H35C 109.5 . . ?
H35A C35 H35C 109.5 . . ?
H35B C35 H35C 109.5 . . ?
O37 C36 C23 120.11(11) . . ?
O37 C36 C31 119.74(11) . . ?
C23 C36 C31 120.10(11) . . ?
C36 O37 P1 122.78(8) . . ?
C39 C38 H38A 109.5 . . ?
C39 C38 H38B 109.5 . . ?
H38A C38 H38B 109.5 . . ?
C39 C38 H38C 109.5 . . ?
H38A C38 H38C 109.5 . . ?
H38B C38 H38C 109.5 . . ?
C40 C39 C38 114.82(16) . . ?
C40 C39 H39A 108.6 . . ?
C38 C39 H39A 108.6 . . ?
C40 C39 H39B 108.6 . . ?
C38 C39 H39B 108.6 . . ?
H39A C39 H39B 107.5 . . ?
C40 C40 C39 115.78(19) 3_657 . ?
C40 C40 H40A 108.3 3_657 . ?
C39 C40 H40A 108.3 . . ?
C40 C40 H40B 108.3 3_657 . ?
C39 C40 H40B 108.3 . . ?
H40A C40 H40B 107.4 . . ?

loop_
_geom_bond_atom_site_label_1
_geom_bond_atom_site_label_2
_geom_bond_distance
_geom_bond_site_symmetry_2
_geom_bond_publ_flag
P1 O2 1.6415(9) . ?
P1 O37 1.6798(10) . ?
P1 N17 1.6966(11) . ?
O2 C3 1.4027(15) . ?
C3 C16 1.3882(18) . ?
C3 C4 1.3894(17) . ?
C4 C9 1.3982(18) . ?
C4 C5 1.5303(18) . ?
C5 C7 1.534(2) . ?
C5 C6 1.535(2) . ?
C5 C8 1.536(2) . ?
C6 H6A 0.9800 . ?
C6 H6B 0.9800 . ?
C6 H6C 0.9800 . ?
C7 H7A 0.9800 . ?
C7 H7B 0.9800 . ?
C7 H7C 0.9800 . ?
C8 H8A 0.9800 . ?
C8 H8B 0.9800 . ?
C8 H8C 0.9800 . ?
C9 C10 1.3973(19) . ?
C9 H9 0.9500 . ?
C10 C15 1.4004(18) . ?
C10 C11 1.5364(18) . ?
C11 C12 1.524(2) . ?
C11 C14 1.530(2) . ?
C11 C13 1.532(2) . ?
C12 H12A 0.9800 . ?
C12 H12B 0.9800 . ?
C12 H12C 0.9800 . ?
C13 H13A 0.9800 . ?
C13 H13B 0.9800 . ?
C13 H13C 0.9800 . ?
C14 H14A 0.9800 . ?
C14 H14B 0.9800 . ?
C14 H14C 0.9800 . ?
C15 C16 1.3898(18) . ?
C15 H15 0.9500 . ?
C16 N17 1.4114(16) . ?
N17 C18 1.4612(16) . ?
C18 C19 1.5271(19) . ?
C18 H18A 0.9900 . ?
C18 H18B 0.9900 . ?
C19 N20 1.4753(17) . ?
C19 H19A 0.9900 . ?
C19 H19B 0.9900 . ?
N20 C21 1.3665(17) . ?
N20 C23 1.4361(16) . ?
C21 O22 1.2205(16) . ?
C21 H21 0.9500 . ?
C23 C24 1.3947(18) . ?
C23 C36 1.3974(17) . ?
C24 C25 1.3886(18) . ?
C24 H24 0.9500 . ?
C25 C30 1.3983(18) . ?
C25 C26 1.5342(18) . ?
C26 C27 1.527(2) . ?
C26 C28 1.530(2) . ?
C26 C29 1.532(2) . ?
C27 H27A 0.9800 . ?
C27 H27B 0.9800 . ?
C27 H27C 0.9800 . ?
C28 H28A 0.9800 . ?
C28 H28B 0.9800 . ?
C28 H28C 0.9800 . ?
C29 H29A 0.9800 . ?
C29 H29B 0.9800 . ?
C29 H29C 0.9800 . ?
C30 C31 1.3947(18) . ?
C30 H30 0.9500 . ?
C31 C36 1.4107(18) . ?
C31 C32 1.5396(17) . ?
C32 C35 1.5357(18) . ?
C32 C33 1.5371(19) . ?
C32 C34 1.5392(19) . ?
C33 H33A 0.9800 . ?
C33 H33B 0.9800 . ?
C33 H33C 0.9800 . ?
C34 H34A 0.9800 . ?
C34 H34B 0.9800 . ?
C34 H34C 0.9800 . ?
C35 H35A 0.9800 . ?
C35 H35B 0.9800 . ?
C35 H35C 0.9800 . ?
C36 O37 1.3810(15) . ?
C38 C39 1.507(3) . ?
C38 H38A 0.9800 . ?
C38 H38B 0.9800 . ?
C38 H38C 0.9800 . ?
C39 C40 1.506(3) . ?
C39 H39A 0.9900 . ?
C39 H39B 0.9900 . ?
C40 C40 1.505(3) 3_657 ?
C40 H40A 0.9900 . ?
C40 H40B 0.9900 . ?
